data_2020680
loop_
_publ_author_name
'Liu, Chun-Li'
'Huang, Qiu-Ying'
'Meng, Xiang-Ru'

_publ_section_title
;
 A one-dimensional zinc(II) coordination polymer with a three-dimensional
 supramolecular architecture incorporating
 1-[(1<i>H</i>-benzimidazol-2-yl)methyl]-1<i>H</i>-tetrazole and adipate
;
_journal_issue 12
_journal_name_full 'Acta Crystallographica Section C'
_journal_page_first 1002
_journal_page_last 1006
_journal_paper_doi 10.1107/S205322961601874X
_journal_volume 72
_journal_year 2016
_chemical_formula_iupac '[Zn (C6 H8 O4) (C9 H8 N6)2], H2 O'
_chemical_formula_moiety 'C24 H24 N12 O4 Zn, H2 O'
_chemical_formula_sum 'C24 H26 N12 O5 Zn'
_chemical_formula_weight 627.94
_chemical_name_systematic
'<i>catena</i>-Poly[[[bis{1-[(1<i>H</i>-benzimidazol-2-yl)methyl]-1<i>H</i>-tetrazole-\k<i>N</i>^3^}zinc(II)]-\m-hexane-1,6-dicarboxylato-\k^4^<i>O</i>^1^,<i>O</i>^1'^:<i>O</i>^6^,<i>O</i>^6'^] monohydrate]'
_space_group_crystal_system orthorhombic
_space_group_IT_number 60
_space_group_name_Hall '-P 2n 2ab'
_space_group_name_H-M_alt 'P b c n'
_symmetry_space_group_name_Hall '-P 2n 2ab'
_symmetry_space_group_name_H-M 'P b c n'
_atom_sites_solution_hydrogens mixed
_audit_creation_method SHELXL-2014/7
_cell_angle_alpha 90
_cell_angle_beta 90
_cell_angle_gamma 90
_cell_formula_units_Z 4
_cell_length_a 13.861(3)
_cell_length_b 10.521(2)
_cell_length_c 18.634(4)
_cell_measurement_reflns_used 5974
_cell_measurement_temperature 293(2)
_cell_measurement_theta_max 27.8565
_cell_measurement_theta_min 2.2229
_cell_volume 2717.4(10)
_computing_cell_refinement
;
CrystalClear (Rigaku/MSC, 2004)
;
_computing_data_collection
;
CrystalClear (Rigaku/MSC, 2004)
;
_computing_data_reduction
;
CrystalClear (Rigaku/MSC, 2004)
;
_computing_molecular_graphics
;
DIAMOND (Brandenburg & Putz, 2005)
;
_computing_publication_material
;
publCIF (Westrip, 2010)
;
_computing_structure_refinement
;
SHELXL2014 (Sheldrick, 2015)
;
_computing_structure_solution
;
SHELXS97 (Sheldrick, 2008)
;
_diffrn_ambient_temperature 293(2)
_diffrn_detector_area_resol_mean 28.5714
_diffrn_measured_fraction_theta_full 0.999
_diffrn_measured_fraction_theta_max 0.999
_diffrn_measurement_device_type 'Rigaku Saturn'
_diffrn_measurement_method \w
_diffrn_radiation_type MoK\a
_diffrn_radiation_wavelength 0.71073
_diffrn_reflns_av_R_equivalents 0.0421
_diffrn_reflns_limit_h_max 17
_diffrn_reflns_limit_h_min -17
_diffrn_reflns_limit_k_max 12
_diffrn_reflns_limit_k_min -12
_diffrn_reflns_limit_l_max 22
_diffrn_reflns_limit_l_min -21
_diffrn_reflns_number 27831
_diffrn_reflns_theta_full 25.242
_diffrn_reflns_theta_max 25.996
_diffrn_reflns_theta_min 2.430
_exptl_absorpt_coefficient_mu 0.964
_exptl_absorpt_correction_T_max 1.0000
_exptl_absorpt_correction_T_min 0.9253
_exptl_absorpt_correction_type multi-scan
_exptl_absorpt_process_details
;
(CrystalClear; Rigaku/MSC, 2004)
;
_exptl_crystal_colour colourless
_exptl_crystal_density_diffrn 1.535
_exptl_crystal_description prism
_exptl_crystal_F_000 1296
_exptl_crystal_size_max 0.200
_exptl_crystal_size_mid 0.180
_exptl_crystal_size_min 0.150
_refine_diff_density_max 0.468
_refine_diff_density_min -0.482
_refine_ls_extinction_method none
_refine_ls_goodness_of_fit_ref 1.267
_refine_ls_hydrogen_treatment constr
_refine_ls_matrix_type full
_refine_ls_number_parameters 191
_refine_ls_number_reflns 2673
_refine_ls_number_restraints 0
_refine_ls_restrained_S_all 1.267
_refine_ls_R_factor_all 0.0563
_refine_ls_R_factor_gt 0.0524
_refine_ls_shift/su_max 0.000
_refine_ls_shift/su_mean 0.000
_refine_ls_structure_factor_coef Fsqd
_refine_ls_weighting_details 'w=1/[\s^2^(Fo^2^)+(0.0507P)^2^+1.5835P] where P=(Fo^2^+2Fc^2^)/3'
_refine_ls_weighting_scheme calc
_refine_ls_wR_factor_gt 0.1211
_refine_ls_wR_factor_ref 0.1234
_reflns_number_gt 2546
_reflns_number_total 2673
_reflns_threshold_expression 'I > 2\s(I)'
_cod_data_source_file cu3103sup1.cif
_cod_data_source_block I
_cod_database_code 2020680
_shelx_space_group_comment
;
The symmetry employed for this shelxl refinement is uniquely defined
by the following loop, which should always be used as a source of
symmetry information in preference to the above space-group names.
They are only intended as comments.
;
_shelx_estimated_absorpt_t_min 0.831
_shelx_estimated_absorpt_t_max 0.869

loop_
_space_group_symop_operation_xyz
'x, y, z'
'-x+1/2, -y+1/2, z+1/2'
'x+1/2, -y+1/2, -z'
'-x, y, -z+1/2'
'-x, -y, -z'
'x-1/2, y-1/2, -z-1/2'
'-x-1/2, y-1/2, z'
'x, -y, z-1/2'

loop_
_atom_site_type_symbol
_atom_site_label
_atom_site_fract_x
_atom_site_fract_y
_atom_site_fract_z
_atom_site_U_iso_or_equiv
_atom_site_adp_type
_atom_site_calc_flag
_atom_site_occupancy
Zn Zn1 0.0000 1.10000(4) 0.2500 0.03440(18) Uani d 1
N N1 -0.10741(16) 1.2218(2) 0.28389(13) 0.0388(5) Uani d 1
N N2 -0.24873(17) 1.3079(2) 0.31075(13) 0.0448(6) Uani d 1
H H2C -0.3101 1.3200 0.3115 0.054 Uiso calc 1
N N3 -0.24810(17) 1.1944(2) 0.14836(13) 0.0403(6) Uani d 1
N N4 -0.2494(2) 1.3216(3) 0.14053(17) 0.0606(8) Uani d 1
N N5 -0.2430(2) 1.3430(3) 0.07250(17) 0.0617(8) Uani d 1
N N6 -0.2370(3) 1.2344(3) 0.03558(16) 0.0656(8) Uani d 1
O O1 0.04808(14) 1.0331(2) 0.34511(10) 0.0429(5) Uani d 1
O O2 -0.07653(17) 0.9220(2) 0.31186(12) 0.0555(6) Uani d 1
C C1 -0.2400(3) 1.1446(3) 0.0840(2) 0.0611(10) Uani d 1
H H1A -0.2370 1.0580 0.0742 0.073 Uiso calc 1
C C2 -0.2511(2) 1.1349(3) 0.21933(18) 0.0445(7) Uani d 1
H H2A -0.2191 1.0530 0.2177 0.053 Uiso calc 1
H H2B -0.3176 1.1213 0.2336 0.053 Uiso calc 1
C C3 -0.2022(2) 1.2187(3) 0.27242(16) 0.0382(6) Uani d 1
C C4 -0.0926(2) 1.3222(3) 0.33160(15) 0.0427(7) Uani d 1
C C5 -0.0083(3) 1.3704(4) 0.3608(2) 0.0592(10) Uani d 1
H H5A 0.0514 1.3341 0.3507 0.071 Uiso calc 1
C C6 -0.0165(3) 1.4738(4) 0.4051(2) 0.0720(12) Uani d 1
H H6A 0.0390 1.5095 0.4247 0.086 Uiso calc 1
C C7 -0.1065(3) 1.5270(4) 0.4216(2) 0.0702(11) Uani d 1
H H7A -0.1091 1.5966 0.4523 0.084 Uiso calc 1
C C8 -0.1904(3) 1.4800(3) 0.39408(18) 0.0590(9) Uani d 1
H H8A -0.2500 1.5155 0.4053 0.071 Uiso calc 1
C C9 -0.1819(2) 1.3760(3) 0.34832(16) 0.0436(7) Uani d 1
C C10 -0.0124(2) 0.9458(3) 0.35693(16) 0.0404(7) Uani d 1
C C11 -0.0069(3) 0.8708(3) 0.4254(2) 0.0544(9) Uani d 1
H H11A 0.0345 0.7977 0.4175 0.065 Uiso calc 1
H H11B -0.0708 0.8391 0.4367 0.065 Uiso calc 1
C C12 0.0308(3) 0.9436(3) 0.48974(17) 0.0550(8) Uani d 1
H H12A 0.0347 0.8862 0.5304 0.066 Uiso calc 1
H H12B 0.0956 0.9731 0.4793 0.066 Uiso calc 1
O O3 0.0000 0.6620(8) 0.2500 0.167(3) Uani d 1
H H1W -0.0475 0.7097 0.2605 0.200 Uiso d 1

loop_
_atom_site_aniso_label
_atom_site_aniso_U_11
_atom_site_aniso_U_22
_atom_site_aniso_U_33
_atom_site_aniso_U_12
_atom_site_aniso_U_13
_atom_site_aniso_U_23
Zn1 0.0317(3) 0.0406(3) 0.0309(3) 0.000 0.00122(17) 0.000
N1 0.0363(13) 0.0432(14) 0.0369(13) 0.0039(10) 0.0012(10) -0.0043(11)
N2 0.0378(13) 0.0474(14) 0.0492(15) 0.0102(11) 0.0074(11) -0.0001(12)
N3 0.0391(13) 0.0326(12) 0.0494(14) 0.0046(10) -0.0050(11) -0.0020(11)
N4 0.083(2) 0.0375(15) 0.0611(19) 0.0088(15) -0.0078(16) 0.0021(13)
N5 0.086(2) 0.0421(15) 0.0573(18) 0.0065(15) -0.0122(15) 0.0043(14)
N6 0.096(2) 0.0489(17) 0.0523(18) 0.0061(16) -0.0028(16) 0.0000(14)
O1 0.0417(11) 0.0481(12) 0.0390(11) -0.0091(10) -0.0011(9) 0.0058(9)
O2 0.0506(13) 0.0708(16) 0.0450(13) -0.0227(11) -0.0008(11) 0.0014(11)
C1 0.091(3) 0.0354(17) 0.056(2) 0.0050(18) -0.0009(19) -0.0032(15)
C2 0.0386(16) 0.0420(16) 0.0529(18) -0.0027(13) 0.0010(14) 0.0045(14)
C3 0.0377(15) 0.0378(15) 0.0391(15) 0.0026(12) 0.0035(12) 0.0044(12)
C4 0.0460(17) 0.0443(17) 0.0377(15) 0.0027(14) 0.0033(12) -0.0033(13)
C5 0.052(2) 0.072(2) 0.054(2) -0.0040(17) -0.0024(15) -0.0194(19)
C6 0.079(3) 0.076(3) 0.060(2) -0.016(2) -0.002(2) -0.021(2)
C7 0.107(3) 0.053(2) 0.050(2) -0.005(2) 0.012(2) -0.0170(17)
C8 0.078(3) 0.0498(19) 0.0491(19) 0.0132(18) 0.0156(18) -0.0035(16)
C9 0.0546(19) 0.0399(16) 0.0364(16) 0.0062(14) 0.0068(14) 0.0026(12)
C10 0.0428(17) 0.0447(16) 0.0337(15) -0.0034(13) 0.0052(12) -0.0007(13)
C11 0.070(2) 0.0477(19) 0.045(2) -0.0085(16) 0.0038(15) 0.0081(15)
C12 0.067(2) 0.062(2) 0.0356(17) 0.0069(18) 0.0004(15) 0.0113(15)
O3 0.149(7) 0.167(7) 0.184(8) 0.000 0.019(5) 0.000

loop_
_atom_type_symbol
_atom_type_description
_atom_type_scat_dispersion_real
_atom_type_scat_dispersion_imag
_atom_type_scat_source
C C 0.0033 0.0016 'International Tables Vol C Tables 4.2.6.8 and 6.1.1.4'
H H 0.0000 0.0000 'International Tables Vol C Tables 4.2.6.8 and 6.1.1.4'
N N 0.0061 0.0033 'International Tables Vol C Tables 4.2.6.8 and 6.1.1.4'
O O 0.0106 0.0060 'International Tables Vol C Tables 4.2.6.8 and 6.1.1.4'
Zn Zn 0.2839 1.4301 'International Tables Vol C Tables 4.2.6.8 and 6.1.1.4'

loop_
_geom_angle_atom_site_label_1
_geom_angle_atom_site_label_2
_geom_angle_atom_site_label_3
_geom_angle_site_symmetry_1
_geom_angle_site_symmetry_3
_geom_angle
_geom_angle_publ_flag
O1 Zn1 O1 . 4 139.24(12) y
O1 Zn1 N1 . 4 104.29(9) y
O1 Zn1 N1 4 4 100.71(9) y
O1 Zn1 N1 . . 100.71(9) y
O1 Zn1 N1 4 . 104.29(9) y
N1 Zn1 N1 4 . 103.21(14) y
O1 Zn1 O2 . 4 90.22(8) y
O1 Zn1 O2 4 4 57.45(8) y
N1 Zn1 O2 4 4 91.05(9) y
N1 Zn1 O2 . 4 159.13(9) y
O1 Zn1 O2 . . 57.45(8) y
O1 Zn1 O2 4 . 90.22(8) y
N1 Zn1 O2 4 . 159.13(9) y
N1 Zn1 O2 . . 91.05(9) y
O2 Zn1 O2 4 . 79.83(12) y
O1 Zn1 C10 . 4 115.94(9) ?
O1 Zn1 C10 4 4 28.81(9) ?
N1 Zn1 C10 4 4 96.10(10) ?
N1 Zn1 C10 . 4 132.55(9) ?
O2 Zn1 C10 4 4 28.65(8) ?
O2 Zn1 C10 . 4 84.90(9) ?
O1 Zn1 C10 . . 28.80(9) ?
O1 Zn1 C10 4 . 115.94(9) ?
N1 Zn1 C10 4 . 132.55(9) ?
N1 Zn1 C10 . . 96.10(10) ?
O2 Zn1 C10 4 . 84.90(9) ?
O2 Zn1 C10 . . 28.65(8) ?
C10 Zn1 C10 4 . 101.90(14) ?
C3 N1 C4 . . 105.4(2) ?
C3 N1 Zn1 . . 130.4(2) ?
C4 N1 Zn1 . . 123.99(19) ?
C3 N2 C9 . . 108.3(2) ?
C3 N2 H2C . . 125.9 ?
C9 N2 H2C . . 125.9 ?
C1 N3 N4 . . 107.4(3) ?
C1 N3 C2 . . 131.1(3) ?
N4 N3 C2 . . 121.5(3) ?
N5 N4 N3 . . 106.2(3) ?
N4 N5 N6 . . 111.1(3) ?
C1 N6 N5 . . 105.2(3) ?
C10 O1 Zn1 . . 100.81(18) ?
C10 O2 Zn1 . . 81.65(18) ?
N6 C1 N3 . . 110.1(3) ?
N6 C1 H1A . . 124.9 ?
N3 C1 H1A . . 124.9 ?
N3 C2 C3 . . 109.6(2) ?
N3 C2 H2A . . 109.8 ?
C3 C2 H2A . . 109.8 ?
N3 C2 H2B . . 109.8 ?
C3 C2 H2B . . 109.8 ?
H2A C2 H2B . . 108.2 ?
N1 C3 N2 . . 111.8(3) ?
N1 C3 C2 . . 124.8(3) ?
N2 C3 C2 . . 123.2(3) ?
C5 C4 N1 . . 130.6(3) ?
C5 C4 C9 . . 120.8(3) ?
N1 C4 C9 . . 108.6(3) ?
C6 C5 C4 . . 117.2(3) ?
C6 C5 H5A . . 121.4 ?
C4 C5 H5A . . 121.4 ?
C5 C6 C7 . . 121.5(4) ?
C5 C6 H6A . . 119.2 ?
C7 C6 H6A . . 119.2 ?
C8 C7 C6 . . 122.1(3) ?
C8 C7 H7A . . 118.9 ?
C6 C7 H7A . . 118.9 ?
C7 C8 C9 . . 116.3(3) ?
C7 C8 H8A . . 121.8 ?
C9 C8 H8A . . 121.8 ?
N2 C9 C8 . . 132.1(3) ?
N2 C9 C4 . . 105.9(3) ?
C8 C9 C4 . . 122.0(3) ?
O2 C10 O1 . . 120.1(3) ?
O2 C10 C11 . . 120.2(3) ?
O1 C10 C11 . . 119.8(3) ?
O2 C10 Zn1 . . 69.70(17) ?
O1 C10 Zn1 . . 50.39(14) ?
C11 C10 Zn1 . . 170.0(2) ?
C10 C11 C12 . . 115.1(3) ?
C10 C11 H11A . . 108.5 ?
C12 C11 H11A . . 108.5 ?
C10 C11 H11B . . 108.5 ?
C12 C11 H11B . . 108.5 ?
H11A C11 H11B . . 107.5 ?
C12 C12 C11 5_576 . 113.7(4) ?
C12 C12 H12A 5_576 . 108.8 ?
C11 C12 H12A . . 108.8 ?
C12 C12 H12B 5_576 . 108.8 ?
C11 C12 H12B . . 108.8 ?
H12A C12 H12B . . 107.7 ?

loop_
_geom_bond_atom_site_label_1
_geom_bond_atom_site_label_2
_geom_bond_site_symmetry_2
_geom_bond_distance
_geom_bond_publ_flag
Zn1 O1 . 2.020(2) y
Zn1 O1 4 2.020(2) y
Zn1 N1 4 2.064(2) y
Zn1 N1 . 2.064(2) y
Zn1 O2 4 2.441(2) y
Zn1 O2 . 2.441(2) y
Zn1 C10 4 2.575(3) ?
Zn1 C10 . 2.575(3) ?
N1 C3 . 1.332(4) ?
N1 C4 . 1.396(4) ?
N2 C3 . 1.344(4) ?
N2 C9 . 1.364(4) ?
N2 H2C . 0.8600 ?
N3 C1 . 1.314(4) ?
N3 N4 . 1.347(4) ?
N3 C2 . 1.463(4) ?
N4 N5 . 1.291(4) ?
N5 N6 . 1.336(4) ?
N6 C1 . 1.307(4) ?
O1 C10 . 1.263(4) ?
O2 C10 . 1.248(4) ?
C1 H1A . 0.9300 ?
C2 C3 . 1.488(4) ?
C2 H2A . 0.9700 ?
C2 H2B . 0.9700 ?
C4 C5 . 1.385(5) ?
C4 C9 . 1.396(4) ?
C5 C6 . 1.371(6) ?
C5 H5A . 0.9300 ?
C6 C7 . 1.401(6) ?
C6 H6A . 0.9300 ?
C7 C8 . 1.364(6) ?
C7 H7A . 0.9300 ?
C8 C9 . 1.392(4) ?
C8 H8A . 0.9300 ?
C10 C11 . 1.502(5) ?
C11 C12 . 1.516(5) ?
C11 H11A . 0.9700 ?
C11 H11B . 0.9700 ?
C12 C12 5_576 1.511(7) ?
C12 H12A . 0.9700 ?
C12 H12B . 0.9700 ?
O3 H1W . 0.8501 ?

loop_
_geom_hbond_atom_site_label_D
_geom_hbond_atom_site_label_H
_geom_hbond_atom_site_label_A
_geom_hbond_site_symmetry_A
_geom_hbond_distance_DH
_geom_hbond_distance_HA
_geom_hbond_distance_DA
_geom_hbond_angle_DHA
O3 H1W O2 . 0.85 2.46 3.153(8) 138.7
N2 H2C O2 7_565 0.86 1.90 2.703(3) 154.2

loop_
_geom_torsion_atom_site_label_1
_geom_torsion_atom_site_label_2
_geom_torsion_atom_site_label_3
_geom_torsion_atom_site_label_4
_geom_torsion_site_symmetry_4
_geom_torsion
C1 N3 N4 N5 . 0.5(4)
C2 N3 N4 N5 . 178.0(3)
N3 N4 N5 N6 . -0.3(4)
N4 N5 N6 C1 . 0.0(4)
N5 N6 C1 N3 . 0.3(4)
N4 N3 C1 N6 . -0.5(4)
C2 N3 C1 N6 . -177.7(3)
C1 N3 C2 C3 . 145.4(3)
N4 N3 C2 C3 . -31.5(4)
C4 N1 C3 N2 . -1.5(3)
Zn1 N1 C3 N2 . 172.89(19)
C4 N1 C3 C2 . 173.7(3)
Zn1 N1 C3 C2 . -12.0(4)
C9 N2 C3 N1 . 1.5(3)
C9 N2 C3 C2 . -173.7(3)
N3 C2 C3 N1 . -83.7(3)
N3 C2 C3 N2 . 90.9(3)
C3 N1 C4 C5 . -178.5(4)
Zn1 N1 C4 C5 . 6.6(5)
C3 N1 C4 C9 . 0.9(3)
Zn1 N1 C4 C9 . -173.92(19)
N1 C4 C5 C6 . 178.0(4)
C9 C4 C5 C6 . -1.3(6)
C4 C5 C6 C7 . 1.4(7)
C5 C6 C7 C8 . -0.7(7)
C6 C7 C8 C9 . -0.2(6)
C3 N2 C9 C8 . 177.9(3)
C3 N2 C9 C4 . -0.9(3)
C7 C8 C9 N2 . -178.4(3)
C7 C8 C9 C4 . 0.2(5)
C5 C4 C9 N2 . 179.5(3)
N1 C4 C9 N2 . 0.0(3)
C5 C4 C9 C8 . 0.6(5)
N1 C4 C9 C8 . -178.9(3)
Zn1 O2 C10 O1 . -1.9(3)
Zn1 O2 C10 C11 . 178.1(3)
Zn1 O1 C10 O2 . 2.3(3)
Zn1 O1 C10 C11 . -177.7(3)
O2 C10 C11 C12 . -148.2(3)
O1 C10 C11 C12 . 31.7(5)
Zn1 C10 C11 C12 . 21.4(15)
C10 C11 C12 C12 5_576 61.4(5)

_cod_database_fobs_code 2020680
